data_4310125
loop_
_publ_author_name
'Dingxian Jia'
'Qianxin Zhao'
'Yong Zhang'
'Jie Dai'
'Jinglin Zuo'

_publ_section_title
;
Solvothermal Syntheses of [Ln(en)3(H2O)x(\m3-x-SbS4)] (Ln = La,x= 0; Ln =
Nd,x= 1) and [Ln(en)4]SbS4.0.5en (Ln = Eu, Dy, Yb): A Systematic Study
on the Formation and Crystal Structures of New Lanthanide Thioantimonates(V)
;
_journal_name_full 'Inorganic Chemistry'
_journal_page_first 8861
_journal_page_last 8867
_journal_paper_doi 10.1021/ic051402g
_journal_volume 44
_journal_year 2005
_chemical_formula_moiety 'C6 H24 La N6 S4 Sb'
_chemical_formula_sum 'C6 H24 La N6 S4 Sb'
_chemical_formula_weight 569.21
_chemical_name_systematic
; 
 ? 
;
_space_group_IT_number 14
_symmetry_cell_setting monoclinic
_symmetry_Int_Tables_number 14
_symmetry_space_group_name_Hall '-P 2ybc'
_symmetry_space_group_name_H-M 'P 1 21/c 1'
_atom_sites_solution_hydrogens geom
_atom_sites_solution_primary direct
_atom_sites_solution_secondary difmap
_audit_creation_method SHELXL-97
_cell_angle_alpha 90.00
_cell_angle_beta 93.818(5)
_cell_angle_gamma 90.00
_cell_formula_units_Z 4
_cell_length_a 8.7230(15)
_cell_length_b 10.2043(19)
_cell_length_c 20.277(4)
_cell_measurement_reflns_used 7843
_cell_measurement_temperature 193(2)
_cell_measurement_theta_max 27.5
_cell_measurement_theta_min 3.0
_cell_volume 1800.9(6)
_computing_cell_refinement CrystalClear
_computing_data_collection CrystalClear
_computing_data_reduction CrystalStructure
_computing_structure_refinement 'SHELXL-97 (Sheldrick, 1997)'
_computing_structure_solution 'SHELXS-97 (Sheldrick, 1990)'
_diffrn_ambient_temperature 193(2)
_diffrn_detector_area_resol_mean 7.31
_diffrn_measured_fraction_theta_full 0.974
_diffrn_measured_fraction_theta_max 0.974
_diffrn_measurement_device_type 'Rigaku Mercury'
_diffrn_measurement_method \w
_diffrn_radiation_monochromator graphite
_diffrn_radiation_source 'fine-focus sealed tube'
_diffrn_radiation_type MoK\a
_diffrn_radiation_wavelength 0.71073
_diffrn_reflns_av_R_equivalents 0.0350
_diffrn_reflns_av_sigmaI/netI 0.0231
_diffrn_reflns_limit_h_max 11
_diffrn_reflns_limit_h_min -11
_diffrn_reflns_limit_k_max 13
_diffrn_reflns_limit_k_min -13
_diffrn_reflns_limit_l_max 26
_diffrn_reflns_limit_l_min -25
_diffrn_reflns_number 19212
_diffrn_reflns_theta_full 27.48
_diffrn_reflns_theta_max 27.48
_diffrn_reflns_theta_min 3.08
_exptl_absorpt_coefficient_mu 4.298
_exptl_absorpt_correction_T_max 0.6493
_exptl_absorpt_correction_T_min 0.3588
_exptl_absorpt_correction_type multi-scan
_exptl_absorpt_process_details 'Jacobson, R. (1998) Private communication'
_exptl_crystal_colour colorless
_exptl_crystal_density_diffrn 2.099
_exptl_crystal_density_method 'not measured'
_exptl_crystal_description prism
_exptl_crystal_F_000 1096
_exptl_crystal_size_max 0.30
_exptl_crystal_size_mid 0.14
_exptl_crystal_size_min 0.11
_refine_diff_density_max 0.656
_refine_diff_density_min -0.618
_refine_diff_density_rms 0.116
_refine_ls_extinction_coef 0.00144(13)
_refine_ls_extinction_expression Fc^*^=kFc[1+0.001xFc^2^\l^3^/sin(2\q)]^-1/4^
_refine_ls_extinction_method SHELXL
_refine_ls_goodness_of_fit_ref 1.324
_refine_ls_hydrogen_treatment constr
_refine_ls_matrix_type full
_refine_ls_number_parameters 164
_refine_ls_number_reflns 4032
_refine_ls_number_restraints 0
_refine_ls_restrained_S_all 1.324
_refine_ls_R_factor_all 0.0385
_refine_ls_R_factor_gt 0.0358
_refine_ls_shift/su_max 0.001
_refine_ls_shift/su_mean 0.000
_refine_ls_structure_factor_coef Fsqd
_refine_ls_weighting_details 'calc w=1/[\s^2^(Fo^2^)+(0.0079P)^2^+6.0431P] where P=(Fo^2^+2Fc^2^)/3'
_refine_ls_weighting_scheme calc
_refine_ls_wR_factor_gt 0.0577
_refine_ls_wR_factor_ref 0.0583
_reflns_number_gt 3900
_reflns_number_total 4032
_reflns_threshold_expression >2sigma(I)
_cod_data_source_file ic051402gsi20050817_093259.cif
_cod_data_source_block shelxl
_cod_original_sg_symbol_H-M 'P 21/c'
_cod_database_code 4310125

loop_
_symmetry_equiv_pos_as_xyz
'x, y, z'
'-x, y+1/2, -z+1/2'
'-x, -y, -z'
'x, -y-1/2, z-1/2'

loop_
_atom_site_label
_atom_site_type_symbol
_atom_site_fract_x
_atom_site_fract_y
_atom_site_fract_z
_atom_site_U_iso_or_equiv
_atom_site_adp_type
_atom_site_occupancy
_atom_site_symmetry_multiplicity
_atom_site_calc_flag
_atom_site_refinement_flags
_atom_site_disorder_assembly
_atom_site_disorder_group
La1 La 0.31458(2) 0.67686(2) 0.134073(10) 0.01194(8) Uani 1 1 d . . .
Sb1 Sb 0.76223(3) 0.67466(3) 0.144477(12) 0.01338(8) Uani 1 1 d . . .
S1 S 0.59285(12) 0.51682(10) 0.09865(5) 0.0169(2) Uani 1 1 d . . .
S2 S 0.60045(12) 0.85580(10) 0.14852(6) 0.0193(2) Uani 1 1 d . . .
S3 S 0.96779(12) 0.71493(12) 0.08041(5) 0.0224(2) Uani 1 1 d . . .
S4 S 0.84801(12) 0.61243(11) 0.25053(5) 0.0190(2) Uani 1 1 d . . .
N1 N 0.1645(4) 0.4689(4) 0.18549(17) 0.0206(8) Uani 1 1 d . . .
H1A H 0.2323 0.4232 0.2136 0.025 Uiso 1 1 calc R . .
H1B H 0.0871 0.4999 0.2099 0.025 Uiso 1 1 calc R . .
N2 N 0.2374(4) 0.4845(4) 0.04959(17) 0.0198(8) Uani 1 1 d . . .
H2A H 0.1494 0.5081 0.0249 0.024 Uiso 1 1 calc R . .
H2B H 0.3142 0.4743 0.0211 0.024 Uiso 1 1 calc R . .
N3 N 0.3560(5) 0.7634(4) 0.00960(19) 0.0253(8) Uani 1 1 d . . .
H3A H 0.4585 0.7820 0.0067 0.030 Uiso 1 1 calc R . .
H3B H 0.3311 0.6965 -0.0196 0.030 Uiso 1 1 calc R . .
N4 N 0.2364(4) 0.9320(4) 0.10594(18) 0.0219(8) Uani 1 1 d . . .
H4A H 0.1313 0.9396 0.1062 0.026 Uiso 1 1 calc R . .
H4B H 0.2788 0.9841 0.1394 0.026 Uiso 1 1 calc R . .
N5 N 0.1870(4) 0.7746(4) 0.24012(17) 0.0194(7) Uani 1 1 d . . .
H5A H 0.2005 0.8640 0.2405 0.023 Uiso 1 1 calc R . .
H5B H 0.0830 0.7587 0.2357 0.023 Uiso 1 1 calc R . .
N6 N 0.4556(4) 0.6145(4) 0.25144(17) 0.0177(7) Uani 1 1 d . . .
H6A H 0.4266 0.5314 0.2629 0.021 Uiso 1 1 calc R . .
H6B H 0.5601 0.6138 0.2476 0.021 Uiso 1 1 calc R . .
C1 C 0.0977(5) 0.3780(4) 0.1341(2) 0.0226(9) Uani 1 1 d . . .
H1C H 0.0009 0.4150 0.1136 0.027 Uiso 1 1 calc R . .
H1D H 0.0740 0.2928 0.1544 0.027 Uiso 1 1 calc R . .
C2 C 0.2112(6) 0.3583(4) 0.0820(2) 0.0245(10) Uani 1 1 d . . .
H2C H 0.3093 0.3242 0.1026 0.029 Uiso 1 1 calc R . .
H2D H 0.1704 0.2936 0.0489 0.029 Uiso 1 1 calc R . .
C3 C 0.2653(6) 0.8808(5) -0.0113(2) 0.0270(10) Uani 1 1 d . . .
H3C H 0.1555 0.8571 -0.0189 0.032 Uiso 1 1 calc R . .
H3D H 0.3014 0.9154 -0.0531 0.032 Uiso 1 1 calc R . .
C4 C 0.2841(6) 0.9843(4) 0.0422(2) 0.0271(10) Uani 1 1 d . . .
H4C H 0.3929 1.0123 0.0474 0.033 Uiso 1 1 calc R . .
H4D H 0.2208 1.0618 0.0292 0.033 Uiso 1 1 calc R . .
C5 C 0.2478(5) 0.7220(5) 0.3046(2) 0.0214(9) Uani 1 1 d . . .
H5C H 0.1995 0.6362 0.3127 0.026 Uiso 1 1 calc R . .
H5D H 0.2226 0.7826 0.3404 0.026 Uiso 1 1 calc R . .
C6 C 0.4201(5) 0.7059(5) 0.3044(2) 0.0218(9) Uani 1 1 d . . .
H6C H 0.4687 0.7919 0.2971 0.026 Uiso 1 1 calc R . .
H6D H 0.4613 0.6714 0.3477 0.026 Uiso 1 1 calc R . .

loop_
_atom_site_aniso_label
_atom_site_aniso_U_11
_atom_site_aniso_U_22
_atom_site_aniso_U_33
_atom_site_aniso_U_23
_atom_site_aniso_U_13
_atom_site_aniso_U_12
La1 0.01194(12) 0.01291(12) 0.01113(12) -0.00008(8) 0.00195(8) 0.00003(9)
Sb1 0.01081(14) 0.01531(14) 0.01414(14) -0.00096(10) 0.00167(10) -0.00076(10)
S1 0.0149(5) 0.0164(5) 0.0194(5) -0.0060(4) 0.0020(4) -0.0010(4)
S2 0.0174(5) 0.0130(5) 0.0275(6) -0.0021(4) 0.0019(4) 0.0002(4)
S3 0.0127(5) 0.0362(6) 0.0186(5) 0.0056(5) 0.0030(4) -0.0019(4)
S4 0.0168(5) 0.0259(6) 0.0142(5) 0.0012(4) 0.0004(4) -0.0024(4)
N1 0.0214(19) 0.0236(19) 0.0171(17) 0.0019(15) 0.0031(15) -0.0002(16)
N2 0.0184(18) 0.0248(19) 0.0163(17) -0.0009(15) 0.0024(14) -0.0035(15)
N3 0.035(2) 0.0202(19) 0.0214(19) -0.0007(15) 0.0061(17) -0.0017(17)
N4 0.0225(19) 0.0217(19) 0.0219(19) -0.0024(15) 0.0041(15) 0.0029(16)
N5 0.0167(18) 0.0206(18) 0.0208(18) -0.0018(15) 0.0017(14) 0.0002(15)
N6 0.0146(17) 0.0209(18) 0.0178(17) 0.0021(14) 0.0031(14) 0.0009(14)
C1 0.020(2) 0.021(2) 0.026(2) 0.0045(18) -0.0013(18) -0.0076(18)
C2 0.034(3) 0.019(2) 0.020(2) -0.0027(17) -0.0060(19) -0.0019(19)
C3 0.034(3) 0.028(2) 0.020(2) 0.0043(19) 0.0030(19) 0.001(2)
C4 0.038(3) 0.018(2) 0.025(2) 0.0043(18) 0.002(2) 0.001(2)
C5 0.022(2) 0.029(2) 0.014(2) -0.0043(17) 0.0030(17) -0.0006(18)
C6 0.018(2) 0.031(3) 0.016(2) -0.0031(18) 0.0016(17) -0.0015(18)

loop_
_atom_type_symbol
_atom_type_description
_atom_type_scat_dispersion_real
_atom_type_scat_dispersion_imag
_atom_type_scat_source
C C 0.0033 0.0016 'International Tables Vol C Tables 4.2.6.8 and 6.1.1.4'
H H 0.0000 0.0000 'International Tables Vol C Tables 4.2.6.8 and 6.1.1.4'
La La -0.2871 2.4523 'International Tables Vol C Tables 4.2.6.8 and 6.1.1.4'
N N 0.0061 0.0033 'International Tables Vol C Tables 4.2.6.8 and 6.1.1.4'
S S 0.1246 0.1234 'International Tables Vol C Tables 4.2.6.8 and 6.1.1.4'
Sb Sb -0.5866 1.5461 'International Tables Vol C Tables 4.2.6.8 and 6.1.1.4'

loop_
_geom_angle_atom_site_label_1
_geom_angle_atom_site_label_2
_geom_angle_atom_site_label_3
_geom_angle
_geom_angle_site_symmetry_1
_geom_angle_site_symmetry_3
_geom_angle_publ_flag
N2 La1 N5 133.65(11) . . ?
N2 La1 N6 118.53(11) . . ?
N5 La1 N6 64.31(11) . . ?
N2 La1 N3 71.69(11) . . ?
N5 La1 N3 135.39(11) . . ?
N6 La1 N3 144.97(12) . . ?
N2 La1 N1 64.30(11) . . ?
N5 La1 N1 75.41(11) . . ?
N6 La1 N1 71.38(11) . . ?
N3 La1 N1 134.56(11) . . ?
N2 La1 N4 121.17(11) . . ?
N5 La1 N4 72.70(11) . . ?
N6 La1 N4 120.19(11) . . ?
N3 La1 N4 62.96(11) . . ?
N1 La1 N4 134.19(11) . . ?
N2 La1 S1 67.98(8) . . ?
N5 La1 S1 140.16(8) . . ?
N6 La1 S1 75.92(8) . . ?
N3 La1 S1 78.37(9) . . ?
N1 La1 S1 94.75(8) . . ?
N4 La1 S1 130.56(8) . . ?
N2 La1 S2 131.68(8) . . ?
N5 La1 S2 94.57(8) . . ?
N6 La1 S2 74.70(8) . . ?
N3 La1 S2 74.93(9) . . ?
N1 La1 S2 145.70(8) . . ?
N4 La1 S2 69.30(8) . . ?
S1 La1 S2 71.87(3) . . ?
N2 La1 S3 71.02(8) . 1_455 ?
N5 La1 S3 78.00(8) . 1_455 ?
N6 La1 S3 134.80(8) . 1_455 ?
N3 La1 S3 79.88(9) . 1_455 ?
N1 La1 S3 75.88(8) . 1_455 ?
N4 La1 S3 66.02(8) . 1_455 ?
S1 La1 S3 137.81(3) . 1_455 ?
S2 La1 S3 134.92(3) . 1_455 ?
S4 Sb1 S3 110.75(4) . . ?
S4 Sb1 S2 110.09(4) . . ?
S3 Sb1 S2 111.82(4) . . ?
S4 Sb1 S1 109.67(4) . . ?
S3 Sb1 S1 113.04(4) . . ?
S2 Sb1 S1 101.09(4) . . ?
Sb1 S1 La1 91.68(3) . . ?
Sb1 S2 La1 90.84(4) . . ?
Sb1 S3 La1 122.80(4) . 1_655 ?
C1 N1 La1 113.1(2) . . ?
C1 N1 H1A 109.0 . . ?
La1 N1 H1A 109.0 . . ?
C1 N1 H1B 109.0 . . ?
La1 N1 H1B 109.0 . . ?
H1A N1 H1B 107.8 . . ?
C2 N2 La1 113.5(2) . . ?
C2 N2 H2A 108.9 . . ?
La1 N2 H2A 108.9 . . ?
C2 N2 H2B 108.9 . . ?
La1 N2 H2B 108.9 . . ?
H2A N2 H2B 107.7 . . ?
C3 N3 La1 115.2(3) . . ?
C3 N3 H3A 108.5 . . ?
La1 N3 H3A 108.5 . . ?
C3 N3 H3B 108.5 . . ?
La1 N3 H3B 108.5 . . ?
H3A N3 H3B 107.5 . . ?
C4 N4 La1 116.2(3) . . ?
C4 N4 H4A 108.2 . . ?
La1 N4 H4A 108.2 . . ?
C4 N4 H4B 108.2 . . ?
La1 N4 H4B 108.2 . . ?
H4A N4 H4B 107.4 . . ?
C5 N5 La1 115.5(3) . . ?
C5 N5 H5A 108.4 . . ?
La1 N5 H5A 108.4 . . ?
C5 N5 H5B 108.4 . . ?
La1 N5 H5B 108.4 . . ?
H5A N5 H5B 107.5 . . ?
C6 N6 La1 113.0(3) . . ?
C6 N6 H6A 109.0 . . ?
La1 N6 H6A 109.0 . . ?
C6 N6 H6B 109.0 . . ?
La1 N6 H6B 109.0 . . ?
H6A N6 H6B 107.8 . . ?
N1 C1 C2 109.3(3) . . ?
N1 C1 H1C 109.8 . . ?
C2 C1 H1C 109.8 . . ?
N1 C1 H1D 109.8 . . ?
C2 C1 H1D 109.8 . . ?
H1C C1 H1D 108.3 . . ?
N2 C2 C1 108.9(4) . . ?
N2 C2 H2C 109.9 . . ?
C1 C2 H2C 109.9 . . ?
N2 C2 H2D 109.9 . . ?
C1 C2 H2D 109.9 . . ?
H2C C2 H2D 108.3 . . ?
N3 C3 C4 109.2(4) . . ?
N3 C3 H3C 109.8 . . ?
C4 C3 H3C 109.8 . . ?
N3 C3 H3D 109.8 . . ?
C4 C3 H3D 109.8 . . ?
H3C C3 H3D 108.3 . . ?
N4 C4 C3 110.5(4) . . ?
N4 C4 H4C 109.6 . . ?
C3 C4 H4C 109.6 . . ?
N4 C4 H4D 109.6 . . ?
C3 C4 H4D 109.6 . . ?
H4C C4 H4D 108.1 . . ?
N5 C5 C6 109.6(3) . . ?
N5 C5 H5C 109.7 . . ?
C6 C5 H5C 109.7 . . ?
N5 C5 H5D 109.7 . . ?
C6 C5 H5D 109.7 . . ?
H5C C5 H5D 108.2 . . ?
N6 C6 C5 109.2(3) . . ?
N6 C6 H6C 109.8 . . ?
C5 C6 H6C 109.8 . . ?
N6 C6 H6D 109.8 . . ?
C5 C6 H6D 109.8 . . ?
H6C C6 H6D 108.3 . . ?

loop_
_geom_bond_atom_site_label_1
_geom_bond_atom_site_label_2
_geom_bond_distance
_geom_bond_site_symmetry_2
_geom_bond_publ_flag
La1 N2 2.662(4) . ?
La1 N5 2.679(4) . ?
La1 N6 2.682(3) . ?
La1 N3 2.721(4) . ?
La1 N1 2.736(4) . ?
La1 N4 2.742(4) . ?
La1 S1 3.0508(11) . ?
La1 S2 3.0888(11) . ?
La1 S3 3.1698(12) 1_455 ?
Sb1 S4 2.3181(11) . ?
Sb1 S3 2.3198(11) . ?
Sb1 S2 2.3303(11) . ?
Sb1 S1 2.3361(11) . ?
S3 La1 3.1698(12) 1_655 ?
N1 C1 1.485(6) . ?
N1 H1A 0.9200 . ?
N1 H1B 0.9200 . ?
N2 C2 1.471(6) . ?
N2 H2A 0.9200 . ?
N2 H2B 0.9200 . ?
N3 C3 1.482(6) . ?
N3 H3A 0.9200 . ?
N3 H3B 0.9200 . ?
N4 C4 1.484(6) . ?
N4 H4A 0.9200 . ?
N4 H4B 0.9200 . ?
N5 C5 1.478(5) . ?
N5 H5A 0.9200 . ?
N5 H5B 0.9200 . ?
N6 C6 1.471(5) . ?
N6 H6A 0.9200 . ?
N6 H6B 0.9200 . ?
C1 C2 1.508(7) . ?
C1 H1C 0.9900 . ?
C1 H1D 0.9900 . ?
C2 H2C 0.9900 . ?
C2 H2D 0.9900 . ?
C3 C4 1.515(6) . ?
C3 H3C 0.9900 . ?
C3 H3D 0.9900 . ?
C4 H4C 0.9900 . ?
C4 H4D 0.9900 . ?
C5 C6 1.512(6) . ?
C5 H5C 0.9900 . ?
C5 H5D 0.9900 . ?
C6 H6C 0.9900 . ?
C6 H6D 0.9900 . ?

loop_
_geom_hbond_atom_site_label_D
_geom_hbond_atom_site_label_H
_geom_hbond_atom_site_label_A
_geom_hbond_distance_DH
_geom_hbond_distance_HA
_geom_hbond_distance_DA
_geom_hbond_angle_DHA
_geom_hbond_site_symmetry_A
N6 H6B S4 0.92 2.51 3.424(4) 173.8 .
N6 H6A S2 0.92 2.56 3.385(4) 149.7 2_645
N5 H5B S4 0.92 2.57 3.408(4) 151.6 1_455
N5 H5A S4 0.92 2.58 3.467(4) 162.6 2_655
N4 H4B S4 0.92 2.87 3.562(4) 132.8 2_655
N4 H4A S3 0.92 2.73 3.240(4) 115.8 1_455
N3 H3B S1 0.92 2.81 3.650(4) 152.6 3_665
N2 H2B S1 0.92 2.61 3.438(4) 149.8 3_665
N2 H2A S3 0.92 2.91 3.413(4) 115.8 1_455
N1 H1B S4 0.92 2.56 3.463(4) 165.7 1_455

loop_
_geom_torsion_atom_site_label_1
_geom_torsion_atom_site_label_2
_geom_torsion_atom_site_label_3
_geom_torsion_atom_site_label_4
_geom_torsion
_geom_torsion_site_symmetry_1
_geom_torsion_site_symmetry_2
_geom_torsion_site_symmetry_3
_geom_torsion_site_symmetry_4
_geom_torsion_publ_flag
S4 Sb1 S1 La1 98.00(4) . . . . ?
S3 Sb1 S1 La1 -137.88(4) . . . . ?
S2 Sb1 S1 La1 -18.21(4) . . . . ?
N2 La1 S1 Sb1 166.62(9) . . . . ?
N5 La1 S1 Sb1 -60.74(13) . . . . ?
N6 La1 S1 Sb1 -64.13(8) . . . . ?
N3 La1 S1 Sb1 91.85(9) . . . . ?
N1 La1 S1 Sb1 -133.58(8) . . . . ?
N4 La1 S1 Sb1 53.76(11) . . . . ?
S2 La1 S1 Sb1 14.09(3) . . . . ?
S3 La1 S1 Sb1 152.25(3) 1_455 . . . ?
S4 Sb1 S2 La1 -97.94(4) . . . . ?
S3 Sb1 S2 La1 138.51(4) . . . . ?
S1 Sb1 S2 La1 17.97(4) . . . . ?
N2 La1 S2 Sb1 -49.05(12) . . . . ?
N5 La1 S2 Sb1 127.54(8) . . . . ?
N6 La1 S2 Sb1 65.75(8) . . . . ?
N3 La1 S2 Sb1 -96.57(9) . . . . ?
N1 La1 S2 Sb1 56.89(15) . . . . ?
N4 La1 S2 Sb1 -162.90(9) . . . . ?
S1 La1 S2 Sb1 -14.12(3) . . . . ?
S3 La1 S2 Sb1 -154.88(3) 1_455 . . . ?
S4 Sb1 S3 La1 2.05(7) . . . 1_655 ?
S2 Sb1 S3 La1 125.23(5) . . . 1_655 ?
S1 Sb1 S3 La1 -121.47(5) . . . 1_655 ?
N2 La1 N1 C1 -11.4(3) . . . . ?
N5 La1 N1 C1 145.1(3) . . . . ?
N6 La1 N1 C1 -147.5(3) . . . . ?
N3 La1 N1 C1 4.2(4) . . . . ?
N4 La1 N1 C1 98.1(3) . . . . ?
S1 La1 N1 C1 -74.1(3) . . . . ?
S2 La1 N1 C1 -138.5(2) . . . . ?
S3 La1 N1 C1 64.1(3) 1_455 . . . ?
N5 La1 N2 C2 -53.7(3) . . . . ?
N6 La1 N2 C2 26.9(3) . . . . ?
N3 La1 N2 C2 170.2(3) . . . . ?
N1 La1 N2 C2 -21.5(3) . . . . ?
N4 La1 N2 C2 -149.3(3) . . . . ?
S1 La1 N2 C2 85.6(3) . . . . ?
S2 La1 N2 C2 121.6(3) . . . . ?
S3 La1 N2 C2 -104.5(3) 1_455 . . . ?
N2 La1 N3 C3 120.7(3) . . . . ?
N5 La1 N3 C3 -13.7(4) . . . . ?
N6 La1 N3 C3 -125.4(3) . . . . ?
N1 La1 N3 C3 106.0(3) . . . . ?
N4 La1 N3 C3 -20.6(3) . . . . ?
S1 La1 N3 C3 -168.9(3) . . . . ?
S2 La1 N3 C3 -94.7(3) . . . . ?
S3 La1 N3 C3 47.5(3) 1_455 . . . ?
N2 La1 N4 C4 -54.0(3) . . . . ?
N5 La1 N4 C4 174.9(3) . . . . ?
N6 La1 N4 C4 129.9(3) . . . . ?
N3 La1 N4 C4 -10.2(3) . . . . ?
N1 La1 N4 C4 -137.2(3) . . . . ?
S1 La1 N4 C4 32.6(4) . . . . ?
S2 La1 N4 C4 73.0(3) . . . . ?
S3 La1 N4 C4 -100.8(3) 1_455 . . . ?
N2 La1 N5 C5 95.6(3) . . . . ?
N6 La1 N5 C5 -10.3(3) . . . . ?
N3 La1 N5 C5 -154.0(3) . . . . ?
N1 La1 N5 C5 65.8(3) . . . . ?
N4 La1 N5 C5 -147.5(3) . . . . ?
S1 La1 N5 C5 -13.9(4) . . . . ?
S2 La1 N5 C5 -80.9(3) . . . . ?
S3 La1 N5 C5 144.1(3) 1_455 . . . ?
N2 La1 N6 C6 -149.1(3) . . . . ?
N5 La1 N6 C6 -21.5(3) . . . . ?
N3 La1 N6 C6 112.1(3) . . . . ?
N1 La1 N6 C6 -103.8(3) . . . . ?
N4 La1 N6 C6 27.1(3) . . . . ?
S1 La1 N6 C6 156.1(3) . . . . ?
S2 La1 N6 C6 81.4(3) . . . . ?
S3 La1 N6 C6 -58.1(3) 1_455 . . . ?
La1 N1 C1 C2 42.0(4) . . . . ?
La1 N2 C2 C1 52.5(4) . . . . ?
N1 C1 C2 N2 -63.0(5) . . . . ?
La1 N3 C3 C4 48.7(4) . . . . ?
La1 N4 C4 C3 38.9(5) . . . . ?
N3 C3 C4 N4 -57.2(5) . . . . ?
La1 N5 C5 C6 39.9(4) . . . . ?
La1 N6 C6 C5 50.8(4) . . . . ?
N5 C5 C6 N6 -60.0(5) . . . . ?
